data_2002969
loop_
_publ_author_name
'Jerry P. Jasinski'
'Richard C. Woudenberg'

_publ_section_title
;
 7-Dimethylaminocyclopenta[c]coumarin, In Two Polymorphic Forms
;
_journal_name_full 'Acta Crystallographica Section C'
_journal_page_first 107
_journal_page_last 109
_journal_volume 51
_journal_year 1995
_chemical_formula_moiety 'C14 H15 N1 O2'
_chemical_formula_sum 'C14 H15 N O2'
_chemical_formula_weight 229.28
_space_group_IT_number 61
_symmetry_space_group_name_Hall '-P 2ac 2ab'
_symmetry_space_group_name_H-M 'P b c a'
_cell_angle_alpha 90
_cell_angle_beta 90
_cell_angle_gamma 90
_cell_formula_units_Z 8
_cell_length_a 21.937(8)
_cell_length_b 15.327(3)
_cell_length_c 6.924(1)
_cell_measurement_reflns_used 20
_cell_measurement_temperature 296
_cell_measurement_theta_max 16.9
_cell_measurement_theta_min 10.6
_cell_volume 2328(2)
_diffrn_radiation_type MoK\a
_diffrn_radiation_wavelength 0.71069
_exptl_absorpt_coefficient_mu 0.082
_exptl_crystal_colour 'clear yellow'
_exptl_crystal_density_diffrn 1.308
_exptl_crystal_density_meas ?
_exptl_crystal_description prism
_exptl_crystal_size_max 0.800
_exptl_crystal_size_mid 0.700
_exptl_crystal_size_min 0.400
_cod_original_sg_symbol_H-M 'P b c a '
_cod_original_formula_sum 'C14 H15 N1 O2'
_cod_database_code 2002969

loop_
_symmetry_equiv_pos_as_xyz
'   +x,   +y,   +z'
'1/2+x,1/2-y,   -z'
'   -x,1/2+y,1/2-z'
'1/2-x,   -y,1/2+z'
'   -x,   -y,   -z'
'1/2-x,1/2+y,   +z'
'   +x,1/2-y,1/2+z'
'1/2+x,   +y,1/2-z'

loop_
_atom_site_aniso_label
_atom_site_aniso_U_11
_atom_site_aniso_U_12
_atom_site_aniso_U_13
_atom_site_aniso_U_22
_atom_site_aniso_U_23
_atom_site_aniso_U_33
O1 0.042(1) 0.010(1) -0.004(1) 0.062(1) 0.010(1) 0.045(1)
O11 0.046(1) 0.024(1) -0.009(1) 0.109(2) 0.019(1) 0.065(2)
N15 0.043(2) 0.002(1) 0.004(1) 0.078(2) 0.007(2) 0.057(2)
C2 0.048(2) 0.010(2) -0.008(2) 0.053(2) -0.000(2) 0.046(2)
C3 0.042(2) 0.005(1) 0.002(1) 0.047(2) -0.005(2) 0.044(2)
C4 0.042(2) 0.001(1) 0.000(1) 0.039(2) -0.002(1) 0.039(2)
C5 0.047(2) 0.003(2) -0.007(2) 0.050(2) 0.007(2) 0.043(2)
C6 0.040(2) 0.008(2) -0.010(2) 0.056(2) 0.004(2) 0.052(2)
C7 0.041(2) -0.001(1) -0.001(1) 0.046(2) -0.006(2) 0.046(2)
C8 0.046(2) -0.003(1) -0.003(1) 0.045(2) 0.004(2) 0.041(2)
C9 0.040(2) 0.003(1) -0.006(1) 0.037(2) -0.001(1) 0.039(2)
C10 0.043(2) 0.002(1) -0.005(1) 0.038(2) -0.002(1) 0.036(2)
C12 0.048(2) 0.009(2) 0.004(2) 0.069(3) -0.002(2) 0.064(2)
C13 0.061(2) 0.001(2) 0.017(2) 0.096(3) 0.021(3) 0.072(3)
C14 0.060(2) 0.010(2) 0.010(2) 0.071(3) 0.021(2) 0.061(3)
C16 0.042(2) 0.009(1) 0.007(2) 0.100(4) 0.007(3) 0.087(3)
C17 0.059(1) -0.001(1) 0.014(2) 0.087(3) 0.009(2) 0.061(3)

loop_
_atom_site_label
_atom_site_fract_x
_atom_site_fract_y
_atom_site_fract_z
_atom_site_B_iso_or_equiv
O1 .08244(8) .0582(1) .1897(3) 3.9(1)
O11 .1810(1) .0276(2) .1876(3) 5.8(1)
N15 -.1296(1) .1185(2) .2422(4) 4.7(1)
C2 .1393(1) .0603(2) .1008(4) 3.9(3)
C3 .1420(1) .1024(2) -.0832(4) 3.5(1)
C4 .0922(1) .1375(2) -.1654(4) 3.2(1)
C5 -.0200(1) .1692(2) -.1443(5) 3.7(2)
C6 -.0737(1) .1645(2) -.0420(5) 3.9(2)
C7 -.0763(1) .1235(2) .1393(4) 3.5(1)
C8 -.0217(1) .0886(2) .2136(5) 3.5(1)
C9 .0309(1) .0939(2) .1071(4) 3.1(1)
C10 .0338(1) .1340(2) -.0738(4) 3.1(1)
C12 .1988(2) .1166(3) -.1989(5) 4.7(2)
C13 .1757(2) .1675(4) -.3748(7) 6.0(2)
C14 .1074(2) .1794(3) -.3546(6) 5.1(2)
C16 -.1857(2) .1514(4) .1609(8) 6.0(2)
C17 -.1308(2) .0832(3) .4343(6) 5.4(2)
H5 -.019(7) .198(2) -.261(4) 3.7(7)
H6 -.109(1) .190(3) -.094(4) 3.3(6)
H8 -.023(1) .060(2) .336(4) 3.5(6)
H12A .216(1) .062(2) -.238(4) 4.6(7)
H12B .229(2) .159(2) -.126(5) 8(1)
H13A .184(2) .142(3) -.488(8) 12(1)
H13B .196(2) .216(3) -.389(6) 10(1)
H14A .080(2) .165(3) -.456(6) 9(1)
H14B .097(1) .235(3) -.352(5) 6(1)
H16A -.183(2) .209(3) .145(6) 9(1)
H16B -.190(2) .127(3) .030(7) 10(1)
H16C -.218(2) .137(2) .253(6) 8(1)
H17A -.176(2) .081(3) .475(7) 12(1)
H17B -.118(2) .026(3) .434(6) 8(1)
H17C -.111(3) .115(5) .52(1) 16(1)
